data_2020088
loop_
_publ_author_name
'Zhao, Meng'
'Su, Jian'
'Zhang, Jun'
'Wu, Jie-Ying'
'Tian, Yu-Peng'

_publ_section_title
;
 A zinc(II) metal--organic framework with a novel topology formed from
 4,4',4''-nitrilotribenzoate and 4,4'-bipyridine ligands
;
_journal_coeditor_code YO3010
_journal_issue 9
_journal_name_full 'Acta Crystallographica Section C'
_journal_page_first
;
;
_journal_paper_doi 10.1107/S2053229615014813
_journal_volume 71
_journal_year 2015
_chemical_formula_iupac '[Zn3 (C21 H12 N1 O6)2 (C10 H8 N2)1.5 (C3 H7 N1 O1)2]'
_chemical_formula_moiety 'C63 H50 N7 O14 Zn3'
_chemical_formula_sum 'C63 H50 N7 O14 Zn3'
_chemical_formula_weight 1325.21
_chemical_name_systematic
Poly[sesqui(\m~2~-4,4'-bipyridine)bis(dimethylformamide)bis(\m~4~-4,4',4''-nitrilotribenzoato)trizinc(II)]
_space_group_crystal_system triclinic
_space_group_IT_number 2
_space_group_name_Hall '-P 1'
_space_group_name_H-M_alt 'P -1'
_symmetry_space_group_name_Hall '-P 1'
_symmetry_space_group_name_H-M 'P -1'
_atom_sites_solution_hydrogens geom
_audit_creation_method SHELXL2013
_cell_angle_alpha 85.035(2)
_cell_angle_beta 89.776(2)
_cell_angle_gamma 86.223(2)
_cell_formula_units_Z 2
_cell_length_a 13.6198(19)
_cell_length_b 13.962(2)
_cell_length_c 26.646(4)
_cell_measurement_reflns_used 8006
_cell_measurement_temperature 296(2)
_cell_measurement_theta_max 23.425
_cell_measurement_theta_min 2.211
_cell_volume 5037.0(13)
_computing_cell_refinement
;
SMART (Bruker, 2000)
;
_computing_data_collection
;
SMART (Bruker, 2000)
;
_computing_data_reduction
;
SAINT (Bruker, 2000)
;
_computing_molecular_graphics
;
SHELXTL (Sheldrick, 2008)
;
_computing_publication_material
;
SHELXTL (Sheldrick, 2008)
;
_computing_structure_refinement
;
SHELXL2013 (Sheldrick, 2015)
;
_computing_structure_solution
;
SHELXS97 (Sheldrick, 2008)
;
_diffrn_ambient_temperature 296(2)
_diffrn_measured_fraction_theta_full 0.988
_diffrn_measured_fraction_theta_max 0.871
_diffrn_measurement_device_type 'Bruker SMART APEX CCD area-detector'
_diffrn_measurement_method '\f and \w'
_diffrn_radiation_type MoK\a
_diffrn_radiation_wavelength 0.71073
_diffrn_reflns_av_R_equivalents 0.0345
_diffrn_reflns_limit_h_max 15
_diffrn_reflns_limit_h_min -16
_diffrn_reflns_limit_k_max 17
_diffrn_reflns_limit_k_min -17
_diffrn_reflns_limit_l_max 32
_diffrn_reflns_limit_l_min -33
_diffrn_reflns_number 39611
_diffrn_reflns_theta_full 25.242
_diffrn_reflns_theta_max 27.467
_diffrn_reflns_theta_min 0.767
_exptl_absorpt_coefficient_mu 0.752
_exptl_absorpt_correction_T_max 0.872
_exptl_absorpt_correction_T_min 0.830
_exptl_absorpt_correction_type psi-scan
_exptl_absorpt_process_details
;
(SADABS; Bruker, 2000)
;
_exptl_crystal_colour 'light yellow'
_exptl_crystal_density_diffrn 0.874
_exptl_crystal_description rod
_exptl_crystal_F_000 1358
_exptl_crystal_size_max 0.240
_exptl_crystal_size_mid 0.220
_exptl_crystal_size_min 0.190
_platon_squeeze_details
;
;
_refine_diff_density_max 1.044
_refine_diff_density_min -1.820
_refine_ls_extinction_method none
_refine_ls_goodness_of_fit_ref 1.062
_refine_ls_hydrogen_treatment constr
_refine_ls_matrix_type full
_refine_ls_number_parameters 859
_refine_ls_number_reflns 20086
_refine_ls_number_restraints 319
_refine_ls_restrained_S_all 1.132
_refine_ls_R_factor_all 0.1003
_refine_ls_R_factor_gt 0.0709
_refine_ls_shift/su_max 0.003
_refine_ls_shift/su_mean 0.000
_refine_ls_structure_factor_coef Fsqd
_refine_ls_weighting_details
;
w = 1/[\s^2^(Fo^2^)+(0.1184P)^2^] where P=(Fo^2^+2Fc^2^)/3
;
_refine_ls_weighting_scheme calc
_refine_ls_wR_factor_gt 0.2014
_refine_ls_wR_factor_ref 0.2163
_reflns_number_gt 11697
_reflns_number_total 20086
_reflns_threshold_expression I>2\s(I)
_cod_data_source_file yo3010sup1.cf
_cod_data_source_block I
_cod_original_cell_volume 5037.1(12)
_cod_database_code 2020088
_shelx_space_group_comment
;
The symmetry employed for this shelxl refinement is uniquely defined
by the following loop, which should always be used as a source of
symmetry information in preference to the above space-group names.
They are only intended as comments.
;
_shelx_estimated_absorpt_t_min 0.840
_shelx_estimated_absorpt_t_max 0.870
_shelxl_version_number 20.13

loop_
_space_group_symop_operation_xyz
'x, y, z'
'-x, -y, -z'

loop_
_atom_site_type_symbol
_atom_site_label
_atom_site_fract_x
_atom_site_fract_y
_atom_site_fract_z
_atom_site_U_iso_or_equiv
_atom_site_adp_type
_atom_site_calc_flag
_atom_site_occupancy
_atom_site_disorder_assembly
_atom_site_disorder_group
C C1 1.0975(4) 0.9884(4) 0.2840(2) 0.0695(14) Uani d 1 . .
H H1 1.1443 0.9377 0.2810 0.083 Uiso calc 1 . .
C C2 1.0504(4) 0.9963(4) 0.32995(18) 0.0661(14) Uani d 1 . .
H H2 1.0649 0.9503 0.3567 0.079 Uiso calc 1 . .
C C3 0.9820(4) 1.0720(3) 0.33598(17) 0.0537(11) Uani d 1 . .
C C4 0.9645(5) 1.1372(4) 0.2952(2) 0.0769(17) Uani d 1 . .
H H4 0.9200 1.1901 0.2975 0.092 Uiso calc 1 . .
C C5 1.0137(4) 1.1242(4) 0.2505(2) 0.0758(16) Uani d 1 . .
H H5 1.0006 1.1698 0.2233 0.091 Uiso calc 1 . .
C C6 0.9300(4) 1.0816(3) 0.38349(17) 0.0562(12) Uani d 1 . .
C C7 0.9243(9) 1.0017(8) 0.4190(4) 0.075(3) Uani d 0.575(2) A 1
H H7 0.9549 0.9422 0.4131 0.091 Uiso calc 0.575(2) A 1
C C8 0.8718(9) 1.0133(7) 0.4634(4) 0.076(3) Uani d 0.575(2) A 1
H H8 0.8672 0.9601 0.4866 0.091 Uiso calc 0.575(2) A 1
C C9 0.8479(10) 1.1710(7) 0.4439(4) 0.084(3) Uani d 0.575(2) A 1
H H9 0.8284 1.2317 0.4536 0.101 Uiso calc 0.575(2) A 1
C C10 0.8966(10) 1.1679(8) 0.3979(4) 0.087(3) Uani d 0.575(2) A 1
H H10 0.9057 1.2242 0.3775 0.104 Uiso calc 0.575(2) A 1
C C7' 0.9670(11) 1.0537(13) 0.4278(6) 0.085(4) Uani d 0.425(2) A 2
H H7' 1.0293 1.0223 0.4310 0.102 Uiso calc 0.425(2) A 2
C C8' 0.9105(14) 1.0724(15) 0.4712(6) 0.099(5) Uani d 0.425(2) A 2
H H8' 0.9442 1.0623 0.5017 0.119 Uiso calc 0.425(2) A 2
C C9' 0.7852(12) 1.1364(12) 0.4296(5) 0.082(4) Uani d 0.425(2) A 2
H H9' 0.7219 1.1657 0.4300 0.099 Uiso calc 0.425(2) A 2
C C10' 0.8338(12) 1.1325(12) 0.3840(5) 0.087(4) Uani d 0.425(2) A 2
H H10' 0.8054 1.1618 0.3544 0.104 Uiso calc 0.425(2) A 2
C C11 0.7474(4) 0.9460(4) 0.6098(2) 0.0656(14) Uani d 1 . .
C C12 0.7767(4) 0.8463(3) 0.63167(17) 0.0567(12) Uani d 1 . .
C C13 0.8321(4) 0.7809(4) 0.60504(18) 0.0719(15) Uani d 1 . .
H H13 0.8499 0.7994 0.5721 0.086 Uiso calc 1 . .
C C14 0.8615(4) 0.6903(3) 0.62528(18) 0.0722(15) Uani d 1 . .
H H14 0.8995 0.6486 0.6066 0.087 Uiso calc 1 . .
C C15 0.8337(4) 0.6615(3) 0.67431(16) 0.0591(13) Uani d 1 . .
C C16 0.7778(4) 0.7256(4) 0.70131(17) 0.0695(15) Uani d 1 . .
H H16 0.7578 0.7065 0.7339 0.083 Uiso calc 1 . .
C C17 0.7518(4) 0.8160(4) 0.68084(19) 0.0661(14) Uani d 1 . .
H H17 0.7165 0.8587 0.7002 0.079 Uiso calc 1 . .
C C18 0.8269(5) 0.2378(4) 0.58557(19) 0.0720(16) Uani d 1 . .
C C19 0.8387(5) 0.3267(3) 0.61331(19) 0.0670(14) Uani d 1 . .
C C20 0.9186(5) 0.3338(4) 0.6401(2) 0.0866(19) Uani d 1 . .
H H20 0.9685 0.2849 0.6411 0.104 Uiso calc 1 . .
C C21 0.9297(5) 0.4145(4) 0.6674(2) 0.0835(18) Uani d 1 . .
H H21 0.9871 0.4186 0.6856 0.100 Uiso calc 1 . .
C C22 0.8579(4) 0.4860(3) 0.66723(16) 0.0592(13) Uani d 1 . .
C C23 0.7732(5) 0.4782(4) 0.6397(2) 0.0893(19) Uani d 1 . .
H H23 0.7219 0.5257 0.6395 0.107 Uiso calc 1 . .
C C24 0.7656(5) 0.3986(4) 0.6125(2) 0.0861(18) Uani d 1 . .
H H24 0.7095 0.3942 0.5932 0.103 Uiso calc 1 . .
C C25 0.9709(3) 0.5129(3) 0.90358(15) 0.0428(10) Uani d 1 . .
C C26 0.9504(3) 0.5261(3) 0.84824(15) 0.0425(9) Uani d 1 . .
C C27 0.9684(4) 0.6094(3) 0.81923(17) 0.0582(12) Uani d 1 . .
H H27 0.9968 0.6588 0.8340 0.070 Uiso calc 1 . .
C C28 0.9455(4) 0.6209(3) 0.76953(18) 0.0682(15) Uani d 1 . .
H H28 0.9624 0.6762 0.7504 0.082 Uiso calc 1 . .
C C29 0.8964(4) 0.5507(3) 0.74632(15) 0.0524(11) Uani d 1 . .
C C30 0.8786(4) 0.4684(3) 0.77520(17) 0.0607(13) Uani d 1 . .
H H30 0.8475 0.4201 0.7609 0.073 Uiso calc 1 . .
C C31 0.9056(4) 0.4554(3) 0.82499(16) 0.0553(12) Uani d 1 . .
H H31 0.8937 0.3978 0.8435 0.066 Uiso calc 1 . .
C C32 0.8139(3) 0.5131(3) 1.01971(16) 0.0460(10) Uani d 1 . .
C C33 0.7122(3) 0.5206(3) 1.04053(17) 0.0465(10) Uani d 1 . .
C C34 0.6508(3) 0.4446(3) 1.03816(18) 0.0547(12) Uani d 1 . .
H H34 0.6739 0.3899 1.0230 0.066 Uiso calc 1 . .
C C35 0.5591(3) 0.4487(3) 1.05725(19) 0.0600(13) Uani d 1 . .
H H35 0.5184 0.3990 1.0531 0.072 Uiso calc 1 . .
C C36 0.5241(3) 0.5268(3) 1.08328(18) 0.0529(11) Uani d 1 . .
C C37 0.5867(3) 0.6015(3) 1.0858(2) 0.0629(14) Uani d 1 . .
H H37 0.5655 0.6549 1.1024 0.075 Uiso calc 1 . .
C C38 0.6764(3) 0.5986(3) 1.0649(2) 0.0616(13) Uani d 1 . .
H H38 0.7153 0.6504 1.0669 0.074 Uiso calc 1 . .
C C39 0.2298(4) 0.8875(4) 1.1443(2) 0.0648(14) Uani d 1 . .
C C40 0.2799(3) 0.7928(3) 1.13407(19) 0.0561(12) Uani d 1 . .
C C41 0.3250(4) 0.7814(3) 1.08790(19) 0.0593(12) Uani d 1 . .
H H41 0.3225 0.8329 1.0632 0.071 Uiso calc 1 . .
C C42 0.3730(3) 0.6956(3) 1.07803(18) 0.0557(12) Uani d 1 . .
H H42 0.4011 0.6891 1.0465 0.067 Uiso calc 1 . .
C C43 0.3800(3) 0.6186(3) 1.11460(18) 0.0522(11) Uani d 1 . .
C C44 0.3331(4) 0.6268(3) 1.1605(2) 0.0681(14) Uani d 1 . .
H H44 0.3351 0.5754 1.1852 0.082 Uiso calc 1 . .
C C45 0.2820(4) 0.7157(4) 1.1686(2) 0.0704(15) Uani d 1 . .
H H45 0.2485 0.7213 1.1988 0.085 Uiso calc 1 . .
C C46 0.2456(4) 0.1806(3) 1.16346(18) 0.0521(11) Uani d 1 . .
C C47 0.2944(3) 0.2725(3) 1.14869(17) 0.0498(11) Uani d 1 . .
C C48 0.2476(3) 0.3442(3) 1.11651(17) 0.0473(10) Uani d 1 . .
H H48 0.1851 0.3359 1.1043 0.057 Uiso calc 1 . .
C C49 0.2931(3) 0.4285(3) 1.10233(18) 0.0535(11) Uani d 1 . .
H H49 0.2613 0.4759 1.0804 0.064 Uiso calc 1 . .
C C50 0.3839(3) 0.4419(3) 1.12031(18) 0.0527(11) Uani d 1 . .
C C51 0.4320(4) 0.3694(4) 1.1516(2) 0.0682(14) Uani d 1 . .
H H51 0.4952 0.3771 1.1632 0.082 Uiso calc 1 . .
C C52 0.3863(3) 0.2861(4) 1.1657(2) 0.0636(13) Uani d 1 . .
H H52 0.4188 0.2383 1.1871 0.076 Uiso calc 1 . .
C C56 1.0602(4) 0.1966(3) 1.0269(2) 0.0800(19) Uani d 1 . .
H H56 1.1054 0.2245 1.0462 0.096 Uiso calc 1 . .
C C57 1.0655(4) 0.0962(3) 1.0272(2) 0.0702(16) Uani d 1 . .
H H57 1.1139 0.0591 1.0460 0.084 Uiso calc 1 . .
C C58 0.9997(3) 0.0528(2) 0.99990(15) 0.0403(9) Uani d 1 . .
C C59 0.9313(4) 0.1132(3) 0.9735(2) 0.0724(17) Uani d 1 . .
H H59 0.8849 0.0871 0.9540 0.087 Uiso calc 1 . .
C C60 0.9296(4) 0.2122(3) 0.9750(2) 0.0696(16) Uani d 1 . .
H H60 0.8810 0.2509 0.9573 0.083 Uiso calc 1 . .
O O14 -0.0039(3) 0.0471(4) 1.13691(17) 0.05665(17) Uani d 0.575(2) A 1
C C61 -0.0424(5) 0.1225(5) 1.12665(19) 0.05665(17) Uani d 0.575(2) A 1
H H61 -0.0085 0.1775 1.1295 0.068 Uiso calc 0.575(2) A 1
C C62 -0.1931(6) 0.2260(5) 1.0970(3) 0.05665(17) Uani d 0.575(2) A 1
H H62A -0.1504 0.2755 1.1035 0.085 Uiso calc 0.575(2) A 1
H H62B -0.2513 0.2321 1.1172 0.085 Uiso calc 0.575(2) A 1
H H62C -0.2111 0.2322 1.0620 0.085 Uiso calc 0.575(2) A 1
C C63 -0.1858(5) 0.0413(5) 1.1068(3) 0.05665(17) Uani d 0.575(2) A 1
H H63A -0.1583 0.0096 1.0789 0.085 Uiso calc 0.575(2) A 1
H H63B -0.2556 0.0531 1.1022 0.085 Uiso calc 0.575(2) A 1
H H63C -0.1730 0.0011 1.1375 0.085 Uiso calc 0.575(2) A 1
N N6 -0.1418(4) 0.1309(4) 1.10970(17) 0.05665(17) Uani d 0.575(2) A 1
N N7 0.4615(6) 1.1508(4) 0.5010(3) 0.0982(7) Uani d 0.575(2) A 1
O O1 0.6145(5) 1.1075(7) 0.5079(4) 0.0950(6) Uani d 0.575(2) A 1
C C64 0.5499(6) 1.1400(6) 0.5320(3) 0.0967(6) Uani d 0.575(2) A 1
H H64 0.5545 1.1559 0.5650 0.116 Uiso calc 0.575(2) A 1
C C65 0.3675(6) 1.1887(8) 0.5185(4) 0.1008(8) Uani d 0.575(2) A 1
H H65A 0.3583 1.1651 0.5530 0.151 Uiso calc 0.575(2) A 1
H H65B 0.3159 1.1685 0.4982 0.151 Uiso calc 0.575(2) A 1
H H65C 0.3659 1.2578 0.5159 0.151 Uiso calc 0.575(2) A 1
C C66 0.4678(7) 1.1209(8) 0.4485(3) 0.1003(8) Uani d 0.575(2) A 1
H H66A 0.4038 1.1060 0.4377 0.150 Uiso calc 0.575(2) A 1
H H66B 0.5126 1.0651 0.4477 0.150 Uiso calc 0.575(2) A 1
H H66C 0.4910 1.1726 0.4264 0.150 Uiso calc 0.575(2) A 1
O O14' 0.0037(4) -0.0044(5) 1.1471(3) 0.05665(17) Uani d 0.425(2) A 2
N N6' -0.0919(6) -0.1225(5) 1.1278(2) 0.05665(17) Uani d 0.425(2) A 2
C C61' -0.0022(7) -0.0871(6) 1.1451(3) 0.05665(17) Uani d 0.425(2) A 2
H H61' 0.0509 -0.1299 1.1546 0.068 Uiso calc 0.425(2) A 2
C C62' -0.0990(8) -0.2271(6) 1.1323(3) 0.05665(17) Uani d 0.425(2) A 2
H H62D -0.0374 -0.2580 1.1229 0.085 Uiso calc 0.425(2) A 2
H H62E -0.1502 -0.2433 1.1106 0.085 Uiso calc 0.425(2) A 2
H H62F -0.1139 -0.2485 1.1666 0.085 Uiso calc 0.425(2) A 2
C C63' -0.1595(6) -0.0420(6) 1.1087(3) 0.05665(17) Uani d 0.425(2) A 2
H H63D -0.1912 -0.0132 1.1365 0.085 Uiso calc 0.425(2) A 2
H H63E -0.2083 -0.0651 1.0877 0.085 Uiso calc 0.425(2) A 2
H H63F -0.1234 0.0051 1.0894 0.085 Uiso calc 0.425(2) A 2
N N7' 0.4357(7) 1.0990(6) 0.5094(3) 0.0981(7) Uani d 0.425(2) A 2
O O1' 0.6012(6) 1.1170(11) 0.5102(5) 0.0952(7) Uani d 0.425(2) A 2
C C64' 0.5376(7) 1.0680(7) 0.5288(4) 0.0965(6) Uani d 0.425(2) A 2
H H64' 0.5506 1.0163 0.5528 0.116 Uiso calc 0.425(2) A 2
C C65' 0.3509(7) 1.0582(9) 0.5307(5) 0.1008(9) Uani d 0.425(2) A 2
H H65D 0.2940 1.0824 0.5112 0.151 Uiso calc 0.425(2) A 2
H H65E 0.3428 1.0754 0.5646 0.151 Uiso calc 0.425(2) A 2
H H65F 0.3583 0.9894 0.5307 0.151 Uiso calc 0.425(2) A 2
C C66' 0.4331(8) 1.1746(9) 0.4667(5) 0.0995(8) Uani d 0.425(2) A 2
H H66D 0.3840 1.1619 0.4428 0.149 Uiso calc 0.425(2) A 2
H H66E 0.4963 1.1746 0.4506 0.149 Uiso calc 0.425(2) A 2
H H66F 0.4175 1.2364 0.4790 0.149 Uiso calc 0.425(2) A 2
N N1 1.0781(3) 1.0514(3) 0.24378(14) 0.0547(10) Uani d 1 . .
N N2 0.8276(4) 1.0986(3) 0.47397(14) 0.0603(10) Uani d 1 . .
N N3 0.8668(4) 0.5660(3) 0.69583(14) 0.0702(12) Uani d 1 . .
N N4 0.4301(3) 0.5300(3) 1.10522(16) 0.0604(11) Uani d 1 . .
N N5 0.9953(3) 0.2532(2) 1.00092(13) 0.0419(8) Uani d 1 . .
O O2 0.7863(3) 0.9696(2) 0.56683(13) 0.0738(10) Uani d 1 . .
O O3 0.6916(4) 0.9997(3) 0.63188(16) 0.1009(14) Uani d 1 . .
O O4 0.8949(4) 0.1780(3) 0.58218(15) 0.0989(14) Uani d 1 . .
O O5 0.7436(3) 0.2279(3) 0.56677(15) 0.0869(12) Uani d 1 . .
O O6 0.9862(2) 0.5879(2) 0.92502(10) 0.0509(7) Uani d 1 . .
O O7 0.9706(2) 0.4304(2) 0.92470(11) 0.0575(8) Uani d 1 . .
O O8 0.8600(2) 0.5892(2) 1.01408(13) 0.0593(8) Uani d 1 . .
O O9 0.8494(2) 0.4319(2) 1.01005(12) 0.0553(8) Uani d 1 . .
O O10 0.2204(3) 0.9549(3) 1.11119(16) 0.0743(10) Uani d 1 . .
O O11 0.1943(3) 0.8961(3) 1.18808(16) 0.0877(12) Uani d 1 . .
O O12 0.2863(3) 0.1169(2) 1.19227(14) 0.0710(10) Uani d 1 . .
O O13 0.1611(2) 0.1699(2) 1.14417(12) 0.0576(8) Uani d 1 . .
Zn Zn1 0.75053(4) 1.10165(4) 0.54052(2) 0.05677(17) Uani d 1 . .
Zn Zn2 0.99475(3) 0.39776(3) 0.99981(2) 0.03428(13) Uani d 1 . .
Zn Zn3 0.14112(4) 0.03622(4) 1.17412(2) 0.05665(17) Uani d 1 . .

loop_
_atom_site_aniso_label
_atom_site_aniso_U_11
_atom_site_aniso_U_22
_atom_site_aniso_U_33
_atom_site_aniso_U_12
_atom_site_aniso_U_13
_atom_site_aniso_U_23
C1 0.080(4) 0.059(3) 0.067(3) 0.009(3) 0.013(3) -0.001(3)
C2 0.086(4) 0.062(3) 0.049(3) 0.001(3) 0.005(3) 0.002(2)
C3 0.071(3) 0.043(3) 0.048(3) -0.006(2) 0.005(2) -0.005(2)
C4 0.111(5) 0.055(3) 0.060(3) 0.022(3) 0.022(3) 0.000(2)
C5 0.109(5) 0.051(3) 0.063(3) 0.009(3) 0.024(3) 0.009(2)
C6 0.069(3) 0.051(3) 0.049(3) -0.002(2) 0.006(2) -0.012(2)
C7 0.102(7) 0.058(5) 0.062(5) 0.016(5) 0.018(5) -0.001(4)
C8 0.108(7) 0.056(5) 0.057(5) 0.018(5) 0.019(5) 0.011(4)
C9 0.119(7) 0.052(5) 0.079(6) 0.006(5) 0.031(6) -0.005(5)
C10 0.113(7) 0.064(6) 0.080(6) 0.006(5) 0.034(6) 0.000(5)
C7' 0.071(7) 0.117(9) 0.063(7) 0.001(7) 0.009(6) 0.001(7)
C8' 0.099(9) 0.127(10) 0.071(8) -0.002(8) -0.012(7) -0.008(7)
C9' 0.076(7) 0.102(8) 0.064(7) 0.023(7) 0.011(6) -0.001(6)
C10' 0.094(8) 0.100(8) 0.060(7) 0.017(7) 0.007(6) 0.014(6)
C11 0.086(4) 0.052(3) 0.059(3) -0.002(3) -0.011(3) -0.009(3)
C12 0.075(3) 0.049(3) 0.047(3) -0.010(2) -0.006(2) -0.002(2)
C13 0.121(5) 0.051(3) 0.043(3) -0.004(3) 0.001(3) -0.001(2)
C14 0.123(5) 0.045(3) 0.047(3) -0.003(3) 0.006(3) -0.003(2)
C15 0.100(4) 0.035(2) 0.042(2) 0.000(2) -0.014(2) -0.0047(19)
C16 0.115(5) 0.057(3) 0.036(2) 0.004(3) 0.007(3) -0.003(2)
C17 0.080(4) 0.064(3) 0.054(3) 0.003(3) 0.002(3) -0.009(2)
C18 0.119(5) 0.050(3) 0.047(3) -0.004(3) 0.000(3) -0.007(2)
C19 0.103(4) 0.043(3) 0.056(3) 0.000(3) -0.011(3) -0.010(2)
C20 0.114(5) 0.068(4) 0.077(4) 0.025(3) -0.020(4) -0.026(3)
C21 0.095(4) 0.086(4) 0.072(4) 0.007(3) -0.026(3) -0.032(3)
C22 0.093(4) 0.045(3) 0.040(2) 0.001(3) -0.009(2) -0.009(2)
C23 0.116(5) 0.057(3) 0.097(5) 0.020(3) -0.031(4) -0.031(3)
C24 0.106(5) 0.068(4) 0.088(4) -0.004(3) -0.031(4) -0.029(3)
C25 0.048(2) 0.036(2) 0.045(2) -0.0019(19) -0.0031(19) -0.0089(19)
C26 0.053(3) 0.033(2) 0.042(2) -0.0038(18) -0.0004(19) -0.0055(17)
C27 0.090(4) 0.038(2) 0.049(3) -0.019(2) -0.013(2) -0.006(2)
C28 0.115(4) 0.044(3) 0.047(3) -0.027(3) -0.005(3) 0.003(2)
C29 0.084(3) 0.039(2) 0.035(2) -0.009(2) -0.006(2) -0.0020(18)
C30 0.096(4) 0.039(2) 0.049(3) -0.019(2) -0.011(3) -0.007(2)
C31 0.084(3) 0.039(2) 0.043(2) -0.008(2) 0.000(2) 0.0019(19)
C32 0.047(3) 0.045(3) 0.046(2) -0.002(2) 0.0021(19) -0.0053(19)
C33 0.043(2) 0.038(2) 0.059(3) -0.0065(19) 0.001(2) -0.0045(19)
C34 0.055(3) 0.042(2) 0.070(3) -0.010(2) 0.010(2) -0.019(2)
C35 0.058(3) 0.041(3) 0.085(4) -0.019(2) 0.015(3) -0.020(2)
C36 0.048(3) 0.038(2) 0.073(3) -0.008(2) 0.006(2) -0.005(2)
C37 0.055(3) 0.035(2) 0.103(4) -0.009(2) 0.011(3) -0.026(2)
C38 0.049(3) 0.044(3) 0.096(4) -0.019(2) 0.021(3) -0.023(3)
C39 0.057(3) 0.053(3) 0.090(4) -0.014(3) 0.006(3) -0.030(3)
C40 0.057(3) 0.038(2) 0.077(3) -0.012(2) 0.008(2) -0.018(2)
C41 0.066(3) 0.046(3) 0.066(3) -0.008(2) 0.004(2) -0.008(2)
C42 0.055(3) 0.048(3) 0.064(3) -0.002(2) 0.010(2) -0.011(2)
C43 0.046(3) 0.043(3) 0.070(3) -0.007(2) 0.011(2) -0.015(2)
C44 0.086(4) 0.039(3) 0.081(4) -0.013(3) 0.023(3) -0.007(2)
C45 0.082(4) 0.051(3) 0.082(4) -0.012(3) 0.030(3) -0.026(3)
C46 0.068(3) 0.037(2) 0.052(3) -0.009(2) 0.017(2) -0.009(2)
C47 0.054(3) 0.041(2) 0.055(3) -0.008(2) 0.010(2) -0.006(2)
C48 0.046(2) 0.037(2) 0.060(3) -0.0050(19) -0.001(2) -0.006(2)
C49 0.052(3) 0.037(2) 0.069(3) -0.002(2) -0.003(2) 0.002(2)
C50 0.046(3) 0.042(2) 0.070(3) -0.006(2) 0.011(2) -0.006(2)
C51 0.053(3) 0.054(3) 0.096(4) -0.015(2) -0.014(3) 0.008(3)
C52 0.052(3) 0.060(3) 0.076(3) -0.001(2) -0.009(2) 0.012(3)
C56 0.101(4) 0.022(2) 0.118(5) -0.007(2) -0.067(4) -0.005(3)
C57 0.089(4) 0.019(2) 0.101(4) 0.005(2) -0.050(3) 0.002(2)
C58 0.056(3) 0.0167(19) 0.048(2) -0.0025(17) -0.0116(19) -0.0021(16)
C59 0.092(4) 0.022(2) 0.105(4) -0.003(2) -0.053(3) -0.012(2)
C60 0.086(4) 0.021(2) 0.101(4) -0.002(2) -0.053(3) -0.001(2)
O14 0.0716(4) 0.0410(3) 0.0603(3) -0.0153(3) 0.0186(3) -0.0127(2)
C61 0.0716(4) 0.0410(3) 0.0603(3) -0.0153(3) 0.0186(3) -0.0127(2)
C62 0.0716(4) 0.0410(3) 0.0603(3) -0.0153(3) 0.0186(3) -0.0127(2)
C63 0.0716(4) 0.0410(3) 0.0603(3) -0.0153(3) 0.0186(3) -0.0127(2)
N6 0.0716(4) 0.0410(3) 0.0603(3) -0.0153(3) 0.0186(3) -0.0127(2)
N7 0.0952(7) 0.0995(9) 0.0996(8) -0.0063(6) -0.0019(5) -0.0078(6)
O1 0.0917(7) 0.0970(9) 0.0965(8) -0.0073(6) -0.0037(5) -0.0086(6)
C64 0.0933(7) 0.0983(8) 0.0985(8) -0.0066(5) -0.0018(5) -0.0083(5)
C65 0.0964(9) 0.1028(12) 0.1026(12) -0.0051(9) -0.0010(9) -0.0073(10)
C66 0.0986(12) 0.1019(13) 0.1003(10) -0.0061(10) -0.0029(8) -0.0091(10)
O14' 0.0716(4) 0.0410(3) 0.0603(3) -0.0153(3) 0.0186(3) -0.0127(2)
N6' 0.0716(4) 0.0410(3) 0.0603(3) -0.0153(3) 0.0186(3) -0.0127(2)
C61' 0.0716(4) 0.0410(3) 0.0603(3) -0.0153(3) 0.0186(3) -0.0127(2)
C62' 0.0716(4) 0.0410(3) 0.0603(3) -0.0153(3) 0.0186(3) -0.0127(2)
C63' 0.0716(4) 0.0410(3) 0.0603(3) -0.0153(3) 0.0186(3) -0.0127(2)
N7' 0.0949(7) 0.0994(8) 0.0998(8) -0.0068(5) -0.0016(5) -0.0079(5)
O1' 0.0920(7) 0.0971(9) 0.0967(9) -0.0067(6) -0.0033(6) -0.0086(6)
C64' 0.0932(7) 0.0981(8) 0.0982(8) -0.0074(5) -0.0022(5) -0.0083(5)
C65' 0.0955(10) 0.1033(14) 0.1034(14) -0.0070(11) -0.0003(11) -0.0078(11)
C66' 0.0974(11) 0.1009(12) 0.1000(11) -0.0049(9) -0.0019(9) -0.0075(8)
N1 0.076(3) 0.038(2) 0.052(2) -0.0065(19) 0.0119(19) -0.0101(17)
N2 0.085(3) 0.049(2) 0.047(2) -0.004(2) 0.009(2) -0.0076(18)
N3 0.123(4) 0.046(2) 0.044(2) -0.015(2) -0.019(2) -0.0084(18)
N4 0.046(2) 0.038(2) 0.099(3) -0.0072(17) 0.021(2) -0.009(2)
N5 0.059(2) 0.0135(14) 0.053(2) -0.0007(14) -0.0111(17) -0.0032(14)
O2 0.114(3) 0.046(2) 0.060(2) -0.0093(19) -0.001(2) 0.0081(16)
O3 0.141(4) 0.073(3) 0.082(3) 0.028(3) 0.012(3) 0.003(2)
O4 0.155(4) 0.060(2) 0.082(3) 0.020(3) -0.023(3) -0.026(2)
O5 0.115(3) 0.066(3) 0.085(3) -0.012(2) -0.006(3) -0.030(2)
O6 0.065(2) 0.0456(17) 0.0428(16) -0.0061(15) -0.0043(14) -0.0074(13)
O7 0.089(2) 0.0404(18) 0.0421(17) -0.0018(16) -0.0046(16) 0.0007(13)
O8 0.0486(18) 0.0479(19) 0.082(2) -0.0105(15) 0.0117(16) -0.0031(16)
O9 0.0495(18) 0.0450(18) 0.072(2) 0.0014(14) 0.0020(15) -0.0122(15)
O10 0.073(2) 0.045(2) 0.106(3) 0.0045(18) -0.015(2) -0.017(2)
O11 0.115(3) 0.056(2) 0.095(3) -0.004(2) 0.023(2) -0.031(2)
O12 0.083(2) 0.049(2) 0.077(2) -0.0045(18) 0.002(2) 0.0140(18)
O13 0.066(2) 0.0439(18) 0.065(2) -0.0143(16) 0.0052(17) -0.0058(15)
Zn1 0.0839(4) 0.0422(3) 0.0447(3) -0.0037(3) 0.0030(3) -0.0071(2)
Zn2 0.0454(3) 0.0147(2) 0.0431(3) -0.00318(17) 0.0004(2) -0.00419(17)
Zn3 0.0716(4) 0.0410(3) 0.0603(3) -0.0153(3) 0.0186(3) -0.0127(2)

loop_
_atom_type_symbol
_atom_type_description
_atom_type_scat_dispersion_real
_atom_type_scat_dispersion_imag
_atom_type_scat_source
C C 0.0033 0.0016 'International Tables Vol C Tables 4.2.6.8 and 6.1.1.4'
H H 0.0000 0.0000 'International Tables Vol C Tables 4.2.6.8 and 6.1.1.4'
N N 0.0061 0.0033 'International Tables Vol C Tables 4.2.6.8 and 6.1.1.4'
O O 0.0106 0.0060 'International Tables Vol C Tables 4.2.6.8 and 6.1.1.4'
Zn Zn 0.2839 1.4301 'International Tables Vol C Tables 4.2.6.8 and 6.1.1.4'

loop_
_geom_angle_atom_site_label_1
_geom_angle_atom_site_label_2
_geom_angle_atom_site_label_3
_geom_angle_site_symmetry_1
_geom_angle_site_symmetry_3
_geom_angle
N1 C1 C2 . . 122.4(5)
N1 C1 H1 . . 118.8
C2 C1 H1 . . 118.8
C3 C2 C1 . . 120.3(5)
C3 C2 H2 . . 119.9
C1 C2 H2 . . 119.9
C4 C3 C2 . . 116.9(4)
C4 C3 C6 . . 121.4(4)
C2 C3 C6 . . 121.7(4)
C3 C4 C5 . . 119.6(5)
C3 C4 H4 . . 120.2
C5 C4 H4 . . 120.2
N1 C5 C4 . . 124.3(5)
N1 C5 H5 . . 117.8
C4 C5 H5 . . 117.8
C10 C6 C7 . . 117.0(7)
C7' C6 C10' . . 114.9(9)
C7' C6 C3 . . 124.6(8)
C10 C6 C3 . . 122.0(6)
C7 C6 C3 . . 120.5(5)
C10' C6 C3 . . 120.2(7)
C8 C7 C6 . . 118.7(8)
C8 C7 H7 . . 120.6
C6 C7 H7 . . 120.6
N2 C8 C7 . . 122.7(8)
N2 C8 H8 . . 118.6
C7 C8 H8 . . 118.6
N2 C9 C10 . . 126.4(9)
N2 C9 H9 . . 116.8
C10 C9 H9 . . 116.8
C6 C10 C9 . . 118.5(9)
C6 C10 H10 . . 120.7
C9 C10 H10 . . 120.7
C6 C7' C8' . . 118.8(14)
C6 C7' H7' . . 120.6
C8' C7' H7' . . 120.6
N2 C8' C7' . . 129.1(15)
N2 C8' H8' . . 115.5
C7' C8' H8' . . 115.5
N2 C9' C10' . . 121.9(13)
N2 C9' H9' . . 119.0
C10' C9' H9' . . 119.0
C9' C10' C6 . . 118.5(12)
C9' C10' H10' . . 120.8
C6 C10' H10' . . 120.8
O3 C11 O2 . . 123.9(5)
O3 C11 C12 . . 121.4(5)
O2 C11 C12 . . 114.7(5)
C17 C12 C13 . . 116.9(4)
C17 C12 C11 . . 120.8(5)
C13 C12 C11 . . 122.3(4)
C14 C13 C12 . . 122.7(5)
C14 C13 H13 . . 118.7
C12 C13 H13 . . 118.7
C13 C14 C15 . . 119.0(5)
C13 C14 H14 . . 120.5
C15 C14 H14 . . 120.5
C14 C15 C16 . . 119.1(4)
C14 C15 N3 . . 118.7(4)
C16 C15 N3 . . 122.2(4)
C17 C16 C15 . . 120.7(5)
C17 C16 H16 . . 119.6
C15 C16 H16 . . 119.6
C16 C17 C12 . . 121.5(5)
C16 C17 H17 . . 119.2
C12 C17 H17 . . 119.2
O4 C18 O5 . . 121.5(5)
O4 C18 C19 . . 121.0(6)
O5 C18 C19 . . 117.5(5)
C20 C19 C24 . . 119.1(5)
C20 C19 C18 . . 120.2(5)
C24 C19 C18 . . 120.7(5)
C19 C20 C21 . . 121.0(5)
C19 C20 H20 . . 119.5
C21 C20 H20 . . 119.5
C22 C21 C20 . . 120.8(5)
C22 C21 H21 . . 119.6
C20 C21 H21 . . 119.6
C21 C22 C23 . . 118.5(5)
C21 C22 N3 . . 121.2(5)
C23 C22 N3 . . 120.2(5)
C22 C23 C24 . . 119.3(5)
C22 C23 H23 . . 120.4
C24 C23 H23 . . 120.4
C19 C24 C23 . . 121.4(6)
C19 C24 H24 . . 119.3
C23 C24 H24 . . 119.3
O7 C25 O6 . . 125.4(4)
O7 C25 C26 . . 117.8(4)
O6 C25 C26 . . 116.8(4)
C27 C26 C31 . . 117.4(4)
C27 C26 C25 . . 122.5(4)
C31 C26 C25 . . 120.0(4)
C28 C27 C26 . . 121.3(4)
C28 C27 H27 . . 119.3
C26 C27 H27 . . 119.3
C27 C28 C29 . . 121.3(4)
C27 C28 H28 . . 119.4
C29 C28 H28 . . 119.4
C30 C29 N3 . . 121.9(4)
C30 C29 C28 . . 117.1(4)
N3 C29 C28 . . 121.0(4)
C29 C30 C31 . . 121.4(4)
C29 C30 H30 . . 119.3
C31 C30 H30 . . 119.3
C30 C31 C26 . . 121.4(4)
C30 C31 H31 . . 119.3
C26 C31 H31 . . 119.3
O9 C32 O8 . . 124.0(4)
O9 C32 C33 . . 118.1(4)
O8 C32 C33 . . 117.9(4)
C38 C33 C34 . . 117.3(4)
C38 C33 C32 . . 122.4(4)
C34 C33 C32 . . 120.3(4)
C35 C34 C33 . . 121.6(4)
C35 C34 H34 . . 119.2
C33 C34 H34 . . 119.2
C34 C35 C36 . . 120.9(4)
C34 C35 H35 . . 119.6
C36 C35 H35 . . 119.6
C37 C36 C35 . . 116.7(4)
C37 C36 N4 . . 121.9(4)
C35 C36 N4 . . 121.4(4)
C38 C37 C36 . . 122.0(4)
C38 C37 H37 . . 119.0
C36 C37 H37 . . 119.0
C37 C38 C33 . . 121.5(4)
C37 C38 H38 . . 119.3
C33 C38 H38 . . 119.3
O10 C39 O11 . . 120.5(5)
O10 C39 C40 . . 121.5(5)
O11 C39 C40 . . 118.0(5)
O10 C39 Zn3 . 1_565 66.8(3)
O11 C39 Zn3 . 1_565 53.8(3)
C40 C39 Zn3 . 1_565 171.8(4)
C45 C40 C41 . . 118.0(4)
C45 C40 C39 . . 121.8(5)
C41 C40 C39 . . 120.2(5)
C42 C41 C40 . . 121.2(5)
C42 C41 H41 . . 119.4
C40 C41 H41 . . 119.4
C41 C42 C43 . . 120.5(4)
C41 C42 H42 . . 119.7
C43 C42 H42 . . 119.7
C42 C43 C44 . . 119.5(4)
C42 C43 N4 . . 121.3(4)
C44 C43 N4 . . 119.2(4)
C43 C44 C45 . . 118.0(5)
C43 C44 H44 . . 121.0
C45 C44 H44 . . 121.0
C40 C45 C44 . . 122.6(5)
C40 C45 H45 . . 118.7
C44 C45 H45 . . 118.7
O12 C46 O13 . . 121.0(4)
O12 C46 C47 . . 120.9(5)
O13 C46 C47 . . 118.0(4)
O12 C46 Zn3 . . 69.9(3)
O13 C46 Zn3 . . 51.2(2)
C47 C46 Zn3 . . 168.9(4)
C52 C47 C48 . . 118.5(4)
C52 C47 C46 . . 121.0(4)
C48 C47 C46 . . 120.5(4)
C49 C48 C47 . . 120.5(4)
C49 C48 H48 . . 119.7
C47 C48 H48 . . 119.7
C50 C49 C48 . . 120.3(4)
C50 C49 H49 . . 119.8
C48 C49 H49 . . 119.8
C49 C50 C51 . . 119.4(4)
C49 C50 N4 . . 119.6(4)
C51 C50 N4 . . 121.0(4)
C52 C51 C50 . . 119.9(5)
C52 C51 H51 . . 120.0
C50 C51 H51 . . 120.0
C47 C52 C51 . . 121.3(5)
C47 C52 H52 . . 119.4
C51 C52 H52 . . 119.4
N5 C56 C57 . . 123.6(4)
N5 C56 H56 . . 118.2
C57 C56 H56 . . 118.2
C58 C57 C56 . . 119.8(4)
C58 C57 H57 . . 120.1
C56 C57 H57 . . 120.1
C57 C58 C59 . . 115.9(3)
C57 C58 C58 . 2_757 121.9(4)
C59 C58 C58 . 2_757 122.2(5)
C58 C59 C60 . . 121.5(4)
C58 C59 H59 . . 119.3
C60 C59 H59 . . 119.3
N5 C60 C59 . . 121.8(4)
N5 C60 H60 . . 119.1
C59 C60 H60 . . 119.1
C61 O14 Zn3 . . 119.0(5)
O14 C61 N6 . . 119.8(7)
O14 C61 H61 . . 120.1
N6 C61 H61 . . 120.1
N6 C62 H62A . . 109.5
N6 C62 H62B . . 109.5
H62A C62 H62B . . 109.5
N6 C62 H62C . . 109.5
H62A C62 H62C . . 109.5
H62B C62 H62C . . 109.5
N6 C63 H63A . . 109.5
N6 C63 H63B . . 109.5
H63A C63 H63B . . 109.5
N6 C63 H63C . . 109.5
H63A C63 H63C . . 109.5
H63B C63 H63C . . 109.5
C61 N6 C63 . . 114.9(6)
C61 N6 C62 . . 121.0(6)
C63 N6 C62 . . 124.2(6)
C65 N7 C64 . . 123.2(6)
C65 N7 C66 . . 118.2(6)
C64 N7 C66 . . 118.6(6)
C64 O1 Zn1 . . 115.1(6)
O1 C64 N7 . . 108.0(6)
O1 C64 H64 . . 126.0
N7 C64 H64 . . 126.0
N7 C65 H65A . . 109.5
N7 C65 H65B . . 109.5
H65A C65 H65B . . 109.5
N7 C65 H65C . . 109.5
H65A C65 H65C . . 109.5
H65B C65 H65C . . 109.5
N7 C66 H66A . . 109.5
N7 C66 H66B . . 109.5
H66A C66 H66B . . 109.5
N7 C66 H66C . . 109.5
H66A C66 H66C . . 109.5
H66B C66 H66C . . 109.5
C61' O14' Zn3 . . 115.3(7)
C61' N6' C63' . . 110.1(7)
C61' N6' C62' . . 117.0(8)
C63' N6' C62' . . 132.8(8)
O14' C61' N6' . . 119.9(9)
O14' C61' H61' . . 120.0
N6' C61' H61' . . 120.0
N6' C62' H62D . . 109.5
N6' C62' H62E . . 109.5
H62D C62' H62E . . 109.5
N6' C62' H62F . . 109.5
H62D C62' H62F . . 109.5
H62E C62' H62F . . 109.5
N6' C63' H63D . . 109.5
N6' C63' H63E . . 109.5
H63D C63' H63E . . 109.5
N6' C63' H63F . . 109.5
H63D C63' H63F . . 109.5
H63E C63' H63F . . 109.5
C65' N7' C64' . . 121.9(6)
C65' N7' C66' . . 124.0(6)
C64' N7' C66' . . 114.2(6)
C64' O1' Zn1 . . 120.5(8)
O1' C64' N7' . . 113.6(7)
O1' C64' H64' . . 123.2
N7' C64' H64' . . 123.2
N7' C65' H65D . . 109.5
N7' C65' H65E . . 109.5
H65D C65' H65E . . 109.5
N7' C65' H65F . . 109.5
H65D C65' H65F . . 109.5
H65E C65' H65F . . 109.5
N7' C66' H66D . . 109.5
N7' C66' H66E . . 109.5
H66D C66' H66E . . 109.5
N7' C66' H66F . . 109.5
H66D C66' H66F . . 109.5
H66E C66' H66F . . 109.5
C5 N1 C1 . . 116.5(4)
C5 N1 Zn3 . 1_664 120.6(3)
C1 N1 Zn3 . 1_664 122.9(3)
C9 N2 C8 . . 115.2(7)
C8' N2 C9' . . 115.0(11)
C8' N2 Zn1 . . 124.2(9)
C9 N2 Zn1 . . 126.9(5)
C8 N2 Zn1 . . 117.4(5)
C9' N2 Zn1 . . 120.6(7)
C29 N3 C22 . . 119.6(4)
C29 N3 C15 . . 120.6(4)
C22 N3 C15 . . 119.3(4)
C36 N4 C43 . . 121.2(4)
C36 N4 C50 . . 120.3(4)
C43 N4 C50 . . 118.4(3)
C56 N5 C60 . . 117.4(3)
C56 N5 Zn2 . . 121.7(3)
C60 N5 Zn2 . . 120.9(3)
C11 O2 Zn1 . . 113.7(3)
C18 O5 Zn1 . 1_545 106.6(4)
C25 O6 Zn2 . 2_767 128.8(3)
C25 O7 Zn2 . . 123.8(3)
C32 O8 Zn2 . 2_767 128.4(3)
C32 O9 Zn2 . . 124.6(3)
C39 O10 Zn3 . 1_565 84.1(3)
C39 O11 Zn3 . 1_565 96.1(4)
C46 O12 Zn3 . . 81.5(3)
C46 O13 Zn3 . . 98.9(3)
O2 Zn1 O5 . 1_565 136.29(17)
O2 Zn1 O1 . . 109.0(3)
O5 Zn1 O1 1_565 . 99.2(3)
O2 Zn1 N2 . . 97.21(16)
O5 Zn1 N2 1_565 . 112.91(17)
O1 Zn1 N2 . . 95.4(3)
O2 Zn1 O1' . . 111.6(4)
O5 Zn1 O1' 1_565 . 94.7(4)
N2 Zn1 O1' . . 99.1(4)
N5 Zn2 O9 . . 100.62(13)
N5 Zn2 O8 . 2_767 97.88(13)
O9 Zn2 O8 . 2_767 161.34(12)
N5 Zn2 O7 . . 98.21(13)
O9 Zn2 O7 . . 87.29(13)
O8 Zn2 O7 2_767 . 87.66(14)
N5 Zn2 O6 . 2_767 100.14(13)
O9 Zn2 O6 . 2_767 87.48(12)
O8 Zn2 O6 2_767 2_767 91.69(13)
O7 Zn2 O6 . 2_767 161.55(12)
N5 Zn2 Zn2 . 2_767 176.77(10)
O9 Zn2 Zn2 . 2_767 82.28(9)
O8 Zn2 Zn2 2_767 2_767 79.29(9)
O7 Zn2 Zn2 . 2_767 83.31(8)
O6 Zn2 Zn2 2_767 2_767 78.46(8)
O13 Zn3 O11 . 1_545 148.95(15)
O13 Zn3 N1 . 1_446 105.89(14)
O11 Zn3 N1 1_545 1_446 97.21(16)
O13 Zn3 O14' . . 107.8(2)
O11 Zn3 O14' 1_545 . 92.6(2)
N1 Zn3 O14' 1_446 . 89.5(2)
O13 Zn3 O14 . . 88.29(18)
O11 Zn3 O14 1_545 . 111.72(19)
N1 Zn3 O14 1_446 . 91.93(17)
O13 Zn3 O10 . 1_545 97.07(14)
O11 Zn3 O10 1_545 1_545 59.28(15)
N1 Zn3 O10 1_446 1_545 156.33(15)
O14' Zn3 O10 . 1_545 88.9(2)
O14 Zn3 O10 . 1_545 94.46(15)
O13 Zn3 O12 . . 58.59(12)
O11 Zn3 O12 1_545 . 99.75(15)
N1 Zn3 O12 1_446 . 94.55(14)
O14' Zn3 O12 . . 166.4(2)
O14 Zn3 O12 . . 146.76(17)
O10 Zn3 O12 1_545 . 92.51(13)
O13 Zn3 C39 . 1_545 123.62(17)
O11 Zn3 C39 1_545 1_545 30.17(17)
N1 Zn3 C39 1_446 1_545 127.36(18)
O14' Zn3 C39 . 1_545 91.3(2)
O14 Zn3 C39 . 1_545 105.26(18)
O10 Zn3 C39 1_545 1_545 29.13(15)
O12 Zn3 C39 . 1_545 96.47(14)
O13 Zn3 C46 . . 29.99(14)
O11 Zn3 C46 1_545 . 125.23(17)
N1 Zn3 C46 1_446 . 101.95(14)
O14' Zn3 C46 . . 137.8(2)
O14 Zn3 C46 . . 118.26(19)
O10 Zn3 C46 1_545 . 95.02(14)
O12 Zn3 C46 . . 28.60(13)
C39 Zn3 C46 1_545 . 111.76(16)

loop_
_geom_bond_atom_site_label_1
_geom_bond_atom_site_label_2
_geom_bond_site_symmetry_2
_geom_bond_distance
_geom_bond_publ_flag
C1 N1 . 1.342(6) ?
C1 C2 . 1.390(7) ?
C1 H1 . 0.9300 ?
C2 C3 . 1.382(6) ?
C2 H2 . 0.9300 ?
C3 C4 . 1.367(6) ?
C3 C6 . 1.460(6) ?
C4 C5 . 1.385(7) ?
C4 H4 . 0.9300 ?
C5 N1 . 1.321(6) ?
C5 H5 . 0.9300 ?
C6 C7' . 1.303(15) ?
C6 C10 . 1.347(11) ?
C6 C7 . 1.405(11) ?
C6 C10' . 1.450(15) ?
C7 C8 . 1.395(13) ?
C7 H7 . 0.9300 ?
C8 N2 . 1.351(10) ?
C8 H8 . 0.9300 ?
C9 N2 . 1.280(11) ?
C9 C10 . 1.394(14) ?
C9 H9 . 0.9300 ?
C10 H10 . 0.9300 ?
C7' C8' . 1.42(2) ?
C7' H7' . 0.9300 ?
C8' N2 . 1.168(18) ?
C8' H8' . 0.9300 ?
C9' N2 . 1.367(15) ?
C9' C10' . 1.384(18) ?
C9' H9' . 0.9300 ?
C10' H10' . 0.9300 ?
C11 O3 . 1.219(6) ?
C11 O2 . 1.285(6) ?
C11 C12 . 1.492(7) ?
C12 C17 . 1.389(6) ?
C12 C13 . 1.387(7) ?
C13 C14 . 1.366(7) ?
C13 H13 . 0.9300 ?
C14 C15 . 1.392(6) ?
C14 H14 . 0.9300 ?
C15 C16 . 1.384(6) ?
C15 N3 . 1.449(6) ?
C16 C17 . 1.356(7) ?
C16 H16 . 0.9300 ?
C17 H17 . 0.9300 ?
C18 O4 . 1.214(7) ?
C18 O5 . 1.263(7) ?
C18 C19 . 1.515(7) ?
C19 C20 . 1.319(8) ?
C19 C24 . 1.366(7) ?
C20 C21 . 1.407(7) ?
C20 H20 . 0.9300 ?
C21 C22 . 1.351(7) ?
C21 H21 . 0.9300 ?
C22 C23 . 1.385(7) ?
C22 N3 . 1.417(6) ?
C23 C24 . 1.389(7) ?
C23 H23 . 0.9300 ?
C24 H24 . 0.9300 ?
C25 O7 . 1.238(5) ?
C25 O6 . 1.264(5) ?
C25 C26 . 1.495(6) ?
C26 C27 . 1.375(6) ?
C26 C31 . 1.385(6) ?
C27 C28 . 1.355(6) ?
C27 H27 . 0.9300 ?
C28 C29 . 1.408(6) ?
C28 H28 . 0.9300 ?
C29 C30 . 1.361(6) ?
C29 N3 . 1.401(5) ?
C30 C31 . 1.372(6) ?
C30 H30 . 0.9300 ?
C31 H31 . 0.9300 ?
C32 O9 . 1.250(5) ?
C32 O8 . 1.266(5) ?
C32 C33 . 1.491(6) ?
C33 C38 . 1.377(6) ?
C33 C34 . 1.399(6) ?
C34 C35 . 1.347(6) ?
C34 H34 . 0.9300 ?
C35 C36 . 1.399(6) ?
C35 H35 . 0.9300 ?
C36 C37 . 1.396(6) ?
C36 N4 . 1.404(5) ?
C37 C38 . 1.340(6) ?
C37 H37 . 0.9300 ?
C38 H38 . 0.9300 ?
C39 O10 . 1.233(6) ?
C39 O11 . 1.274(6) ?
C39 C40 . 1.493(6) ?
C39 Zn3 1_565 2.520(5) ?
C40 C45 . 1.353(7) ?
C40 C41 . 1.389(6) ?
C41 C42 . 1.372(6) ?
C41 H41 . 0.9300 ?
C42 C43 . 1.386(6) ?
C42 H42 . 0.9300 ?
C43 C44 . 1.388(6) ?
C43 N4 . 1.414(5) ?
C44 C45 . 1.415(6) ?
C44 H44 . 0.9300 ?
C45 H45 . 0.9300 ?
C46 O12 . 1.229(5) ?
C46 O13 . 1.284(6) ?
C46 C47 . 1.505(6) ?
C46 Zn3 . 2.539(5) ?
C47 C52 . 1.364(6) ?
C47 C48 . 1.384(6) ?
C48 C49 . 1.390(6) ?
C48 H48 . 0.9300 ?
C49 C50 . 1.357(6) ?
C49 H49 . 0.9300 ?
C50 C51 . 1.386(6) ?
C50 N4 . 1.445(5) ?
C51 C52 . 1.378(6) ?
C51 H51 . 0.9300 ?
C52 H52 . 0.9300 ?
C56 N5 . 1.305(5) ?
C56 C57 . 1.398(6) ?
C56 H56 . 0.9300 ?
C57 C58 . 1.361(6) ?
C57 H57 . 0.9300 ?
C58 C59 . 1.369(6) ?
C58 C58 2_757 1.473(7) ?
C59 C60 . 1.386(6) ?
C59 H59 . 0.9300 ?
C60 N5 . 1.321(5) ?
C60 H60 . 0.9300 ?
O14 C61 . 1.156(7) ?
O14 Zn3 . 2.204(5) ?
C61 N6 . 1.424(7) ?
C61 H61 . 0.9300 ?
C62 N6 . 1.471(7) ?
C62 H62A . 0.9600 ?
C62 H62B . 0.9600 ?
C62 H62C . 0.9600 ?
C63 N6 . 1.431(7) ?
C63 H63A . 0.9600 ?
C63 H63B . 0.9600 ?
C63 H63C . 0.9600 ?
N7 C65 . 1.444(7) ?
N7 C64 . 1.455(8) ?
N7 C66 . 1.493(8) ?
O1 C64 . 1.177(8) ?
O1 Zn1 . 2.042(6) ?
C64 H64 . 0.9300 ?
C65 H65A . 0.9600 ?
C65 H65B . 0.9600 ?
C65 H65C . 0.9600 ?
C66 H66A . 0.9600 ?
C66 H66B . 0.9600 ?
C66 H66C . 0.9600 ?
O14' C61' . 1.168(8) ?
O14' Zn3 . 2.136(6) ?
N6' C61' . 1.439(8) ?
N6' C63' . 1.462(8) ?
N6' C62' . 1.465(8) ?
C61' H61' . 0.9300 ?
C62' H62D . 0.9600 ?
C62' H62E . 0.9600 ?
C62' H62F . 0.9600 ?
C63' H63D . 0.9600 ?
C63' H63E . 0.9600 ?
C63' H63F . 0.9600 ?
N7' C65' . 1.416(8) ?
N7' C64' . 1.507(8) ?
N7' C66' . 1.482(8) ?
O1' C64' . 1.218(9) ?
O1' Zn1 . 2.182(7) ?
C64' H64' . 0.9300 ?
C65' H65D . 0.9600 ?
C65' H65E . 0.9600 ?
C65' H65F . 0.9600 ?
C66' H66D . 0.9600 ?
C66' H66E . 0.9600 ?
C66' H66F . 0.9600 ?
N1 Zn3 1_664 2.064(4) y
N2 Zn1 . 2.059(4) y
N5 Zn2 . 2.015(3) y
O2 Zn1 . 1.946(3) y
O5 Zn1 1_545 1.949(4) y
O6 Zn2 2_767 2.049(3) y
O7 Zn2 . 2.037(3) y
O8 Zn2 2_767 2.029(3) y
O9 Zn2 . 2.028(3) y
O10 Zn3 1_565 2.328(4) y
O11 Zn3 1_565 2.044(4) y
O12 Zn3 . 2.410(4) y
O13 Zn3 . 2.001(3) y
Zn1 O5 1_565 1.949(4) ?
Zn2 O8 2_767 2.029(3) ?
Zn2 O6 2_767 2.049(3) ?
Zn2 Zn2 2_767 2.8689(9) y
Zn3 O11 1_545 2.044(4) ?
Zn3 N1 1_446 2.064(4) ?
Zn3 O10 1_545 2.328(4) ?
Zn3 C39 1_545 2.520(5) ?

loop_
_geom_torsion_atom_site_label_1
_geom_torsion_atom_site_label_2
_geom_torsion_atom_site_label_3
_geom_torsion_atom_site_label_4
_geom_torsion_site_symmetry_1
_geom_torsion_site_symmetry_4
_geom_torsion
N1 C1 C2 C3 . . -1.4(8)
C1 C2 C3 C4 . . -0.4(8)
C1 C2 C3 C6 . . 179.1(5)
C2 C3 C4 C5 . . 1.0(8)
C6 C3 C4 C5 . . -178.5(5)
C3 C4 C5 N1 . . 0.1(10)
C4 C3 C6 C7' . . -148.4(11)
C2 C3 C6 C7' . . 32.1(13)
C4 C3 C6 C10 . . -28.4(11)
C2 C3 C6 C10 . . 152.1(9)
C4 C3 C6 C7 . . 159.9(8)
C2 C3 C6 C7 . . -19.6(10)
C4 C3 C6 C10' . . 25.8(11)
C2 C3 C6 C10' . . -153.7(10)
C7' C6 C7 C8 . . 72.0(14)
C10 C6 C7 C8 . . 9.5(16)
C10' C6 C7 C8 . . -38.4(14)
C3 C6 C7 C8 . . -178.3(9)
C6 C7 C8 N2 . . -1.1(19)
C7' C6 C10 C9 . . -45.3(15)
C7 C6 C10 C9 . . -7.8(17)
C10' C6 C10 C9 . . 77.4(14)
C3 C6 C10 C9 . . -179.8(10)
N2 C9 C10 C6 . . -3(2)
C10 C6 C7' C8' . . 43.7(18)
C7 C6 C7' C8' . . -84.0(17)
C10' C6 C7' C8' . . 2(2)
C3 C6 C7' C8' . . 176.4(13)
C6 C7' C8' N2 . . 12(3)
N2 C9' C10' C6 . . 4(3)
C7' C6 C10' C9' . . -8(2)
C10 C6 C10' C9' . . -75.9(17)
C7 C6 C10' C9' . . 37.2(18)
C3 C6 C10' C9' . . 177.3(13)
O3 C11 C12 C17 . . -8.7(8)
O2 C11 C12 C17 . . 170.7(5)
O3 C11 C12 C13 . . 173.4(6)
O2 C11 C12 C13 . . -7.2(7)
C17 C12 C13 C14 . . 0.2(8)
C11 C12 C13 C14 . . 178.1(5)
C12 C13 C14 C15 . . 1.0(9)
C13 C14 C15 C16 . . -0.5(8)
C13 C14 C15 N3 . . -178.9(5)
C14 C15 C16 C17 . . -1.3(8)
N3 C15 C16 C17 . . 177.0(5)
C15 C16 C17 C12 . . 2.6(9)
C13 C12 C17 C16 . . -2.0(8)
C11 C12 C17 C16 . . -180.0(5)
O4 C18 C19 C20 . . -9.5(9)
O5 C18 C19 C20 . . 169.7(6)
O4 C18 C19 C24 . . 173.0(6)
O5 C18 C19 C24 . . -7.9(8)
C24 C19 C20 C21 . . -0.5(10)
C18 C19 C20 C21 . . -178.1(5)
C19 C20 C21 C22 . . 1.0(10)
C20 C21 C22 C23 . . 0.0(9)
C20 C21 C22 N3 . . 177.9(5)
C21 C22 C23 C24 . . -1.3(9)
N3 C22 C23 C24 . . -179.2(6)
C20 C19 C24 C23 . . -0.8(10)
C18 C19 C24 C23 . . 176.7(6)
C22 C23 C24 C19 . . 1.8(10)
O7 C25 C26 C27 . . -166.3(4)
O6 C25 C26 C27 . . 14.3(6)
O7 C25 C26 C31 . . 18.1(6)
O6 C25 C26 C31 . . -161.3(4)
C31 C26 C27 C28 . . -1.6(7)
C25 C26 C27 C28 . . -177.3(5)
C26 C27 C28 C29 . . 4.2(8)
C27 C28 C29 C30 . . -4.0(8)
C27 C28 C29 N3 . . 175.5(5)
N3 C29 C30 C31 . . -178.2(5)
C28 C29 C30 C31 . . 1.2(8)
C29 C30 C31 C26 . . 1.3(8)
C27 C26 C31 C30 . . -1.2(7)
C25 C26 C31 C30 . . 174.7(4)
O9 C32 C33 C38 . . 161.9(4)
O8 C32 C33 C38 . . -16.4(7)
O9 C32 C33 C34 . . -14.6(6)
O8 C32 C33 C34 . . 167.1(4)
C38 C33 C34 C35 . . 2.4(7)
C32 C33 C34 C35 . . 179.1(5)
C33 C34 C35 C36 . . -4.4(8)
C34 C35 C36 C37 . . 3.5(8)
C34 C35 C36 N4 . . -177.2(5)
C35 C36 C37 C38 . . -0.8(8)
N4 C36 C37 C38 . . 180.0(5)
C36 C37 C38 C33 . . -1.1(9)
C34 C33 C38 C37 . . 0.4(8)
C32 C33 C38 C37 . . -176.3(5)
O10 C39 C40 C45 . . -173.3(5)
O11 C39 C40 C45 . . 4.8(7)
O10 C39 C40 C41 . . 5.7(7)
O11 C39 C40 C41 . . -176.2(5)
C45 C40 C41 C42 . . -2.2(7)
C39 C40 C41 C42 . . 178.8(4)
C40 C41 C42 C43 . . -1.7(7)
C41 C42 C43 C44 . . 3.7(7)
C41 C42 C43 N4 . . -179.3(4)
C42 C43 C44 C45 . . -1.9(7)
N4 C43 C44 C45 . . -178.9(4)
C41 C40 C45 C44 . . 4.1(8)
C39 C40 C45 C44 . . -176.9(5)
C43 C44 C45 C40 . . -2.1(8)
O12 C46 C47 C52 . . 2.0(7)
O13 C46 C47 C52 . . -176.4(4)
Zn3 C46 C47 C52 . . -163.4(14)
O12 C46 C47 C48 . . -179.5(4)
O13 C46 C47 C48 . . 2.1(6)
Zn3 C46 C47 C48 . . 15.1(18)
C52 C47 C48 C49 . . -0.6(7)
C46 C47 C48 C49 . . -179.1(4)
C47 C48 C49 C50 . . -0.7(7)
C48 C49 C50 C51 . . 2.1(7)
C48 C49 C50 N4 . . -179.9(4)
C49 C50 C51 C52 . . -2.3(8)
N4 C50 C51 C52 . . 179.8(5)
C48 C47 C52 C51 . . 0.5(7)
C46 C47 C52 C51 . . 179.0(5)
C50 C51 C52 C47 . . 1.0(8)
N5 C56 C57 C58 . . -0.9(10)
C56 C57 C58 C59 . . 0.0(8)
C56 C57 C58 C58 . 2_757 -178.2(6)
C57 C58 C59 C60 . . -0.4(8)
C58 C58 C59 C60 2_757 . 177.8(6)
C58 C59 C60 N5 . . 1.8(9)
Zn3 O14 C61 N6 . . -170.5(3)
O14 C61 N6 C63 . . -0.2(3)
O14 C61 N6 C62 . . 179.2(3)
Zn1 O1 C64 N7 . . 172.6(6)
C65 N7 C64 O1 . . 179.94(19)
C66 N7 C64 O1 . . 0.2(3)
Zn3 O14' C61' N6' . . 179.4(4)
C63' N6' C61' O14' . . 7.6(6)
C62' N6' C61' O14' . . -172.4(6)
Zn1 O1' C64' N7' . . 170.2(6)
C65' N7' C64' O1' . . -172.5(12)
C66' N7' C64' O1' . . 7.5(12)
C4 C5 N1 C1 . . -1.8(9)
C4 C5 N1 Zn3 . 1_664 176.8(5)
C2 C1 N1 C5 . . 2.4(8)
C2 C1 N1 Zn3 . 1_664 -176.1(4)
C7' C8' N2 C9 . . -57(2)
C7' C8' N2 C8 . . 72(2)
C7' C8' N2 C9' . . -16(3)
C7' C8' N2 Zn1 . . 169.8(16)
C10 C9 N2 C8' . . 51.5(17)
C10 C9 N2 C8 . . 11.4(19)
C10 C9 N2 C9' . . -76.3(16)
C10 C9 N2 Zn1 . . -177.1(11)
C7 C8 N2 C8' . . -68.7(16)
C7 C8 N2 C9 . . -9.0(17)
C7 C8 N2 C9' . . 41.9(16)
C7 C8 N2 Zn1 . . 178.6(10)
C10' C9' N2 C8' . . 8(2)
C10' C9' N2 C9 . . 68.1(17)
C10' C9' N2 C8 . . -42.7(19)
C10' C9' N2 Zn1 . . -177.7(13)
C30 C29 N3 C22 . . -27.8(8)
C28 C29 N3 C22 . . 152.8(5)
C30 C29 N3 C15 . . 144.6(5)
C28 C29 N3 C15 . . -34.8(8)
C21 C22 N3 C29 . . -47.7(8)
C23 C22 N3 C29 . . 130.1(6)
C21 C22 N3 C15 . . 139.7(6)
C23 C22 N3 C15 . . -42.5(8)
C14 C15 N3 C29 . . 140.7(5)
C16 C15 N3 C29 . . -37.6(8)
C14 C15 N3 C22 . . -46.8(7)
C16 C15 N3 C22 . . 134.9(5)
C37 C36 N4 C43 . . 23.0(7)
C35 C36 N4 C43 . . -156.2(5)
C37 C36 N4 C50 . . -154.9(5)
C35 C36 N4 C50 . . 25.9(7)
C42 C43 N4 C36 . . 47.6(7)
C44 C43 N4 C36 . . -135.4(5)
C42 C43 N4 C50 . . -134.4(5)
C44 C43 N4 C50 . . 42.5(7)
C49 C50 N4 C36 . . -124.9(5)
C51 C50 N4 C36 . . 53.0(7)
C49 C50 N4 C43 . . 57.2(6)
C51 C50 N4 C43 . . -124.9(5)
C57 C56 N5 C60 . . 2.2(9)
C57 C56 N5 Zn2 . . -177.5(5)
C59 C60 N5 C56 . . -2.6(8)
C59 C60 N5 Zn2 . . 177.1(4)
O3 C11 O2 Zn1 . . 1.6(7)
C12 C11 O2 Zn1 . . -177.8(3)
O4 C18 O5 Zn1 . 1_545 4.8(7)
C19 C18 O5 Zn1 . 1_545 -174.3(4)
O7 C25 O6 Zn2 . 2_767 -4.9(7)
C26 C25 O6 Zn2 . 2_767 174.4(3)
O6 C25 O7 Zn2 . . 0.3(6)
C26 C25 O7 Zn2 . . -179.0(3)
O9 C32 O8 Zn2 . 2_767 -11.2(7)
C33 C32 O8 Zn2 . 2_767 167.0(3)
O8 C32 O9 Zn2 . . 15.4(6)
C33 C32 O9 Zn2 . . -162.7(3)
O11 C39 O10 Zn3 . 1_565 1.7(5)
C40 C39 O10 Zn3 . 1_565 179.7(4)
O10 C39 O11 Zn3 . 1_565 -1.9(5)
C40 C39 O11 Zn3 . 1_565 180.0(4)
O13 C46 O12 Zn3 . . 1.3(4)
C47 C46 O12 Zn3 . . -177.0(4)
O12 C46 O13 Zn3 . . -1.6(5)
C47 C46 O13 Zn3 . . 176.8(3)

loop_
_platon_squeeze_void_nr
_platon_squeeze_void_average_x
_platon_squeeze_void_average_y
_platon_squeeze_void_average_z
_platon_squeeze_void_volume
_platon_squeeze_void_count_electrons
_platon_squeeze_void_content
1 -0.259 0.677 0.357 2370 715 ' '

_cod_database_fobs_code 2020088
